data_4123251
loop_
_publ_author_name
'Dhar, Debanjan'
'Tolman, William B.'

_publ_section_title
;
 Hydrogen Atom Abstraction from Hydrocarbons by a Copper(III)-Hydroxide
 Complex.
;
_journal_issue 3
_journal_name_full 'Journal of the American Chemical Society'
_journal_page_first 1322
_journal_page_last 1329
_journal_paper_doi 10.1021/ja512014z
_journal_volume 137
_journal_year 2015
_chemical_formula_moiety 'C35 H45 Cu N3 O3'
_chemical_formula_sum 'C35 H45 Cu N3 O3'
_chemical_formula_weight 619.28
_chemical_name_common LCuTHF
_space_group_crystal_system tetragonal
_space_group_IT_number 81
_space_group_name_Hall 'P -4'
_space_group_name_H-M_alt 'P -4'
_symmetry_space_group_name_Hall 'P -4'
_symmetry_space_group_name_H-M 'P -4'
_atom_sites_solution_hydrogens geom
_audit_creation_method SHELXL-2014/7
_audit_update_record
;
2014-11-24 # Formatted by publCIF

;
_cell_angle_alpha 90
_cell_angle_beta 90
_cell_angle_gamma 90
_cell_formula_units_Z 4
_cell_length_a 20.0854(14)
_cell_length_b 20.0854(14)
_cell_length_c 8.3655(6)
_cell_measurement_reflns_used 3063
_cell_measurement_temperature 173(2)
_cell_volume 3374.8(4)
_computing_cell_refinement 'SAINT, Bruker'
_computing_data_collection 'APEX II, Bruker'
_computing_data_reduction 'SAINT, Bruker'
_computing_molecular_graphics 'SHELXTL, Bruker'
_computing_structure_refinement 'SHELXL-2014/7 (Sheldrick, 2014)'
_computing_structure_solution 'SHELXS-97 (Sheldrick, 1990)'
_diffrn_ambient_temperature 173(2)
_diffrn_measured_fraction_theta_full 0.995
_diffrn_measured_fraction_theta_max 0.995
_diffrn_measurement_device_type 'Bruker D8 Photon 100 CMOS'
_diffrn_measurement_method '\f and \w scans'
_diffrn_radiation_type CuK\a
_diffrn_radiation_wavelength 1.54178
_diffrn_reflns_av_R_equivalents 0.1527
_diffrn_reflns_av_unetI/netI 0.1783
_diffrn_reflns_Laue_measured_fraction_full 0.995
_diffrn_reflns_Laue_measured_fraction_max 0.995
_diffrn_reflns_limit_h_max 22
_diffrn_reflns_limit_h_min -22
_diffrn_reflns_limit_k_max 22
_diffrn_reflns_limit_k_min -14
_diffrn_reflns_limit_l_max 9
_diffrn_reflns_limit_l_min -9
_diffrn_reflns_number 12070
_diffrn_reflns_point_group_measured_fraction_full 0.996
_diffrn_reflns_point_group_measured_fraction_max 0.996
_diffrn_reflns_theta_full 58.881
_diffrn_reflns_theta_max 58.881
_diffrn_reflns_theta_min 4.402
_diffrn_source micro
_exptl_absorpt_coefficient_mu 1.194
_exptl_absorpt_correction_T_max 0.9428
_exptl_absorpt_correction_T_min 0.8901
_exptl_absorpt_correction_type multi-scan
_exptl_absorpt_process_details 'SADABS, R. Blessing, 1995'
_exptl_crystal_colour green
_exptl_crystal_density_diffrn 1.219
_exptl_crystal_description prism
_exptl_crystal_F_000 1316
_exptl_crystal_size_max 0.100
_exptl_crystal_size_mid 0.090
_exptl_crystal_size_min 0.050
_refine_diff_density_max 0.789
_refine_diff_density_min -0.616
_refine_diff_density_rms 0.142
_refine_ls_abs_structure_details
;
 Refined as an inversion twin.
;
_refine_ls_abs_structure_Flack 0.51(13)
_refine_ls_extinction_method none
_refine_ls_goodness_of_fit_ref 1.022
_refine_ls_hydrogen_treatment constr
_refine_ls_matrix_type full
_refine_ls_number_parameters 388
_refine_ls_number_reflns 4798
_refine_ls_number_restraints 0
_refine_ls_restrained_S_all 1.022
_refine_ls_R_factor_all 0.1666
_refine_ls_R_factor_gt 0.1053
_refine_ls_shift/su_max 0.000
_refine_ls_shift/su_mean 0.000
_refine_ls_structure_factor_coef Fsqd
_refine_ls_weighting_details 'w=1/[\s^2^(Fo^2^)+(0.1542P)^2^] where P=(Fo^2^+2Fc^2^)/3'
_refine_ls_weighting_scheme calc
_refine_ls_wR_factor_gt 0.2363
_refine_ls_wR_factor_ref 0.2759
_reflns_Friedel_coverage 0.850
_reflns_Friedel_fraction_full 0.997
_reflns_Friedel_fraction_max 0.997
_reflns_number_gt 2921
_reflns_number_total 4798
_reflns_threshold_expression 'I > 2\s(I)'
_cod_data_source_file ja512014z_si_001.cif
_cod_data_source_block 13229A
_cod_depositor_comments 'Adding full bibliography for 4123251.cif.'
_cod_original_cell_volume 3374.8(5)
_cod_database_code 4123251
_shelx_shelxl_version_number 2014/7
_shelx_space_group_comment
;
The symmetry employed for this shelxl refinement is uniquely defined
by the following loop, which should always be used as a source of
symmetry information in preference to the above space-group names.
They are only intended as comments.
;

loop_
_space_group_symop_operation_xyz
'x, y, z'
'y, -x, -z'
'-y, x, -z'
'-x, -y, z'

loop_
_atom_site_label
_atom_site_type_symbol
_atom_site_fract_x
_atom_site_fract_y
_atom_site_fract_z
_atom_site_U_iso_or_equiv
_atom_site_adp_type
_atom_site_occupancy
_atom_site_site_symmetry_order
_atom_site_calc_flag
_atom_site_refinement_flags_posn
_atom_site_refinement_flags_adp
Cu1 Cu 0.77592(11) 0.28028(11) 0.2825(3) 0.0359(7) Uani 1 1 d . .
O1 O 0.6813(5) 0.1029(6) 0.3041(15) 0.047(3) Uani 1 1 d . .
N1 N 0.6937(6) 0.2692(6) 0.1775(17) 0.034(4) Uani 1 1 d . .
C1 C 0.6927(9) 0.1893(11) 0.691(3) 0.069(6) Uani 1 1 d . .
H1A H 0.6752 0.1735 0.5889 0.103 Uiso 1 1 calc R U
H1B H 0.6661 0.2271 0.7287 0.103 Uiso 1 1 calc R U
H1C H 0.6905 0.1532 0.7702 0.103 Uiso 1 1 calc R U
O2 O 0.6882(6) 0.4362(6) 0.0601(15) 0.052(3) Uani 1 1 d . .
N2 N 0.7611(6) 0.1871(7) 0.3356(15) 0.034(3) Uani 1 1 d . .
C2 C 0.7647(8) 0.2111(9) 0.6703(18) 0.041(4) Uani 1 1 d . .
H2 H 0.7651 0.2497 0.5948 0.049 Uiso 1 1 calc R U
O3 O 0.8681(5) 0.2910(5) 0.3601(14) 0.041(3) Uani 1 1 d . .
N3 N 0.7621(6) 0.3717(6) 0.2121(17) 0.038(3) Uani 1 1 d . .
C3 C 0.7924(11) 0.2355(10) 0.832(2) 0.065(6) Uani 1 1 d . .
H3A H 0.8410 0.2389 0.8259 0.097 Uiso 1 1 calc R U
H3B H 0.7801 0.2039 0.9163 0.097 Uiso 1 1 calc R U
H3C H 0.7736 0.2793 0.8572 0.097 Uiso 1 1 calc R U
C4 C 0.8051(8) 0.1571(9) 0.5981(19) 0.039(4) Uani 1 1 d . .
C5 C 0.8459(8) 0.1144(8) 0.690(2) 0.041(4) Uani 1 1 d . .
H5 H 0.8499 0.1229 0.8010 0.050 Uiso 1 1 calc R U
C6 C 0.8788(9) 0.0633(9) 0.629(2) 0.045(5) Uani 1 1 d . .
H6 H 0.9041 0.0352 0.6973 0.054 Uiso 1 1 calc R U
C7 C 0.8765(9) 0.0499(9) 0.460(2) 0.045(5) Uani 1 1 d . .
H7 H 0.9010 0.0137 0.4171 0.054 Uiso 1 1 calc R U
C8 C 0.8386(8) 0.0899(8) 0.361(2) 0.032(4) Uani 1 1 d . .
C9 C 0.8350(8) 0.0723(8) 0.1830(18) 0.039(4) Uani 1 1 d . .
H9 H 0.8105 0.1089 0.1270 0.047 Uiso 1 1 calc R U
C10 C 0.9049(9) 0.0689(10) 0.114(2) 0.050(5) Uani 1 1 d . .
H10A H 0.9024 0.0645 -0.0026 0.075 Uiso 1 1 calc R U
H10B H 0.9282 0.0303 0.1586 0.075 Uiso 1 1 calc R U
H10C H 0.9292 0.1096 0.1414 0.075 Uiso 1 1 calc R U
C11 C 0.7977(9) 0.0098(11) 0.157(3) 0.064(6) Uani 1 1 d . .
H11A H 0.7957 0.0000 0.0427 0.096 Uiso 1 1 calc R U
H11B H 0.7525 0.0146 0.1994 0.096 Uiso 1 1 calc R U
H11C H 0.8203 -0.0267 0.2129 0.096 Uiso 1 1 calc R U
C12 C 0.8009(8) 0.1435(8) 0.4278(18) 0.034(4) Uani 1 1 d . .
C13 C 0.7035(8) 0.1595(8) 0.278(2) 0.039(4) Uani 1 1 d . .
C14 C 0.6643(8) 0.2079(8) 0.178(2) 0.037(4) Uani 1 1 d . .
C15 C 0.6043(8) 0.1965(10) 0.101(2) 0.043(5) Uani 1 1 d . .
H15 H 0.5836 0.1540 0.1043 0.051 Uiso 1 1 calc R U
C16 C 0.5756(9) 0.2488(9) 0.020(2) 0.045(5) Uani 1 1 d . .
H16 H 0.5352 0.2421 -0.0367 0.054 Uiso 1 1 calc R U
C17 C 0.6057(9) 0.3129(10) 0.021(2) 0.049(5) Uani 1 1 d . .
H17 H 0.5849 0.3496 -0.0308 0.058 Uiso 1 1 calc R U
C18 C 0.6666(8) 0.3206(8) 0.0997(19) 0.031(4) Uani 1 1 d . .
C19 C 0.7063(9) 0.3811(8) 0.120(2) 0.040(4) Uani 1 1 d . .
C20 C 0.7990(8) 0.4296(8) 0.253(2) 0.041(4) Uani 1 1 d . .
C21 C 0.7765(9) 0.4713(8) 0.378(2) 0.045(5) Uani 1 1 d . .
C22 C 0.7084(9) 0.4633(9) 0.450(2) 0.049(5) Uani 1 1 d . .
H22 H 0.6795 0.4415 0.3684 0.059 Uiso 1 1 calc R U
C23 C 0.7093(13) 0.4179(17) 0.598(3) 0.111(11) Uani 1 1 d . .
H23A H 0.6636 0.4104 0.6348 0.167 Uiso 1 1 calc R U
H23B H 0.7351 0.4391 0.6832 0.167 Uiso 1 1 calc R U
H23C H 0.7298 0.3752 0.5698 0.167 Uiso 1 1 calc R U
C24 C 0.6768(14) 0.5277(12) 0.492(5) 0.122(12) Uani 1 1 d . .
H24A H 0.6457 0.5210 0.5812 0.183 Uiso 1 1 calc R U
H24B H 0.6526 0.5449 0.3995 0.183 Uiso 1 1 calc R U
H24C H 0.7112 0.5596 0.5241 0.183 Uiso 1 1 calc R U
C25 C 0.8177(10) 0.5222(9) 0.428(3) 0.055(5) Uani 1 1 d . .
H25 H 0.8027 0.5510 0.5107 0.066 Uiso 1 1 calc R U
C26 C 0.8791(11) 0.5327(10) 0.364(3) 0.062(6) Uani 1 1 d . .
H26 H 0.9074 0.5664 0.4056 0.074 Uiso 1 1 calc R U
C27 C 0.9004(8) 0.4918(8) 0.233(2) 0.050(5) Uani 1 1 d . .
H27 H 0.9418 0.5006 0.1825 0.060 Uiso 1 1 calc R U
C28 C 0.8616(8) 0.4403(7) 0.1799(19) 0.035(4) Uani 1 1 d . .
C29 C 0.8839(9) 0.3969(9) 0.039(2) 0.043(5) Uani 1 1 d . .
H29 H 0.8679 0.3505 0.0598 0.051 Uiso 1 1 calc R U
C30 C 0.8513(13) 0.4211(12) -0.114(2) 0.078(7) Uani 1 1 d . .
H30A H 0.8662 0.3935 -0.2033 0.117 Uiso 1 1 calc R U
H30B H 0.8640 0.4675 -0.1330 0.117 Uiso 1 1 calc R U
H30C H 0.8028 0.4180 -0.1033 0.117 Uiso 1 1 calc R U
C31 C 0.9580(11) 0.3938(11) 0.013(3) 0.075(7) Uani 1 1 d . .
H31A H 0.9685 0.3565 -0.0584 0.113 Uiso 1 1 calc R U
H31B H 0.9806 0.3875 0.1154 0.113 Uiso 1 1 calc R U
H31C H 0.9731 0.4355 -0.0363 0.113 Uiso 1 1 calc R U
C32 C 0.8880(10) 0.3313(10) 0.503(2) 0.053(5) Uani 1 1 d . .
H32A H 0.8816 0.3060 0.6037 0.064 Uiso 1 1 calc R U
H32B H 0.8626 0.3735 0.5092 0.064 Uiso 1 1 calc R U
C33 C 0.9605(11) 0.3439(11) 0.471(3) 0.070(6) Uani 1 1 d . .
H33A H 0.9662 0.3844 0.4049 0.084 Uiso 1 1 calc R U
H33B H 0.9852 0.3498 0.5723 0.084 Uiso 1 1 calc R U
C34 C 0.9852(10) 0.2842(10) 0.384(3) 0.068(6) Uani 1 1 d . .
H34A H 1.0171 0.2974 0.2993 0.082 Uiso 1 1 calc R U
H34B H 1.0078 0.2532 0.4581 0.082 Uiso 1 1 calc R U
C35 C 0.9269(8) 0.2526(10) 0.313(3) 0.058(6) Uani 1 1 d . .
H35A H 0.9229 0.2062 0.3518 0.069 Uiso 1 1 calc R U
H35B H 0.9310 0.2518 0.1953 0.069 Uiso 1 1 calc R U

loop_
_atom_site_aniso_label
_atom_site_aniso_U_11
_atom_site_aniso_U_22
_atom_site_aniso_U_33
_atom_site_aniso_U_23
_atom_site_aniso_U_13
_atom_site_aniso_U_12
Cu1 0.0362(15) 0.0360(15) 0.0355(11) 0.0004(11) -0.0063(11) -0.0008(11)
O1 0.042(7) 0.042(7) 0.057(8) 0.007(6) -0.008(6) -0.010(5)
N1 0.028(7) 0.031(8) 0.044(10) 0.005(7) 0.006(6) 0.001(6)
C1 0.042(12) 0.099(17) 0.065(15) 0.005(13) 0.011(11) 0.003(10)
O2 0.050(8) 0.048(9) 0.057(9) 0.008(6) -0.015(6) -0.005(6)
N2 0.027(8) 0.049(9) 0.025(8) -0.001(6) -0.004(6) 0.004(6)
C2 0.060(13) 0.039(10) 0.023(9) -0.003(8) 0.002(7) 0.009(9)
O3 0.035(7) 0.039(7) 0.048(7) -0.011(6) -0.012(5) -0.006(5)
N3 0.039(8) 0.038(8) 0.038(8) 0.009(7) 0.003(7) -0.001(6)
C3 0.074(14) 0.077(15) 0.043(12) -0.007(10) 0.009(10) 0.023(12)
C4 0.033(10) 0.055(12) 0.029(9) 0.000(8) -0.003(8) -0.020(8)
C5 0.039(10) 0.043(11) 0.043(11) 0.017(9) -0.008(9) 0.001(8)
C6 0.043(11) 0.050(12) 0.041(11) 0.013(9) -0.018(9) 0.005(9)
C7 0.046(12) 0.037(11) 0.053(12) 0.011(9) 0.009(9) 0.004(8)
C8 0.023(9) 0.039(10) 0.035(9) 0.007(8) -0.005(7) 0.002(7)
C9 0.049(11) 0.040(10) 0.027(10) 0.005(7) -0.006(8) -0.001(8)
C10 0.052(13) 0.075(14) 0.024(10) 0.001(9) -0.002(9) 0.006(10)
C11 0.046(12) 0.089(16) 0.056(13) -0.033(11) -0.009(10) -0.002(11)
C12 0.026(9) 0.047(11) 0.028(9) 0.005(8) 0.004(7) -0.007(8)
C13 0.033(10) 0.046(11) 0.038(9) 0.001(9) -0.003(8) -0.009(8)
C14 0.043(11) 0.027(10) 0.043(11) 0.002(8) 0.011(9) 0.001(8)
C15 0.020(10) 0.060(13) 0.049(11) 0.000(10) -0.001(8) -0.010(8)
C16 0.031(10) 0.062(13) 0.042(11) 0.006(9) -0.005(8) 0.002(9)
C17 0.049(12) 0.059(14) 0.038(10) 0.002(9) 0.001(9) -0.006(10)
C18 0.032(10) 0.027(10) 0.034(9) 0.002(8) 0.001(8) 0.012(8)
C19 0.050(12) 0.021(10) 0.048(11) 0.004(8) -0.004(9) 0.005(8)
C20 0.040(10) 0.031(9) 0.051(12) 0.006(8) -0.014(9) -0.005(7)
C21 0.044(11) 0.027(10) 0.063(13) -0.001(9) -0.005(10) 0.003(8)
C22 0.044(13) 0.056(13) 0.048(12) -0.001(9) -0.002(9) 0.007(10)
C23 0.065(17) 0.20(3) 0.072(18) 0.06(2) 0.022(13) 0.018(17)
C24 0.11(2) 0.053(17) 0.20(4) -0.04(2) 0.05(2) 0.031(15)
C25 0.048(13) 0.051(13) 0.065(13) -0.012(10) -0.002(11) 0.003(10)
C26 0.073(16) 0.040(12) 0.072(14) -0.011(11) -0.002(12) -0.011(10)
C27 0.031(10) 0.051(12) 0.069(13) 0.016(11) 0.009(9) -0.008(8)
C28 0.033(10) 0.021(8) 0.049(11) 0.002(7) 0.005(8) -0.002(7)
C29 0.044(11) 0.036(11) 0.048(11) -0.009(8) -0.001(9) 0.011(8)
C30 0.102(19) 0.091(18) 0.040(13) -0.008(12) -0.011(12) -0.003(14)
C31 0.084(18) 0.064(15) 0.078(16) 0.004(12) 0.017(13) 0.021(13)
C32 0.062(14) 0.061(13) 0.036(11) -0.020(9) -0.011(9) -0.011(10)
C33 0.063(16) 0.065(15) 0.082(17) -0.003(13) -0.017(13) 0.012(12)
C34 0.041(13) 0.062(14) 0.102(18) -0.018(13) -0.018(12) 0.009(10)
C35 0.035(11) 0.068(13) 0.071(15) 0.004(11) 0.001(10) 0.008(10)

loop_
_atom_type_symbol
_atom_type_description
_atom_type_scat_dispersion_real
_atom_type_scat_dispersion_imag
_atom_type_scat_source
C C 0.0181 0.0091 'International Tables Vol C Tables 4.2.6.8 and 6.1.1.4'
H H 0.0000 0.0000 'International Tables Vol C Tables 4.2.6.8 and 6.1.1.4'
N N 0.0311 0.0180 'International Tables Vol C Tables 4.2.6.8 and 6.1.1.4'
O O 0.0492 0.0322 'International Tables Vol C Tables 4.2.6.8 and 6.1.1.4'
Cu Cu -1.9646 0.5888 'International Tables Vol C Tables 4.2.6.8 and 6.1.1.4'

loop_
_geom_angle_atom_site_label_1
_geom_angle_atom_site_label_2
_geom_angle_atom_site_label_3
_geom_angle
N1 Cu1 N2 81.9(5)
N1 Cu1 N3 81.1(6)
N2 Cu1 N3 162.5(5)
N1 Cu1 O3 171.4(6)
N2 Cu1 O3 99.9(5)
N3 Cu1 O3 97.5(5)
C18 N1 C14 121.4(14)
C18 N1 Cu1 119.6(11)
C14 N1 Cu1 118.9(11)
C2 C1 H1A 109.5
C2 C1 H1B 109.5
H1A C1 H1B 109.5
C2 C1 H1C 109.5
H1A C1 H1C 109.5
H1B C1 H1C 109.5
C13 N2 C12 114.8(14)
C13 N2 Cu1 115.9(11)
C12 N2 Cu1 129.3(10)
C4 C2 C1 110.9(16)
C4 C2 C3 113.1(14)
C1 C2 C3 109.4(15)
C4 C2 H2 107.8
C1 C2 H2 107.8
C3 C2 H2 107.8
C35 O3 C32 106.5(13)
C35 O3 Cu1 127.7(10)
C32 O3 Cu1 124.8(10)
C19 N3 C20 116.6(13)
C19 N3 Cu1 114.6(10)
C20 N3 Cu1 128.6(11)
C2 C3 H3A 109.5
C2 C3 H3B 109.5
H3A C3 H3B 109.5
C2 C3 H3C 109.5
H3A C3 H3C 109.5
H3B C3 H3C 109.5
C5 C4 C12 116.9(16)
C5 C4 C2 122.7(15)
C12 C4 C2 120.3(14)
C6 C5 C4 123.5(17)
C6 C5 H5 118.2
C4 C5 H5 118.2
C5 C6 C7 120.4(16)
C5 C6 H6 119.8
C7 C6 H6 119.8
C8 C7 C6 119.9(17)
C8 C7 H7 120.1
C6 C7 H7 120.1
C7 C8 C12 119.8(16)
C7 C8 C9 118.4(15)
C12 C8 C9 121.8(14)
C11 C9 C10 112.0(15)
C11 C9 C8 111.1(14)
C10 C9 C8 109.6(14)
C11 C9 H9 108.0
C10 C9 H9 108.0
C8 C9 H9 108.0
C9 C10 H10A 109.5
C9 C10 H10B 109.5
H10A C10 H10B 109.5
C9 C10 H10C 109.5
H10A C10 H10C 109.5
H10B C10 H10C 109.5
C9 C11 H11A 109.5
C9 C11 H11B 109.5
H11A C11 H11B 109.5
C9 C11 H11C 109.5
H11A C11 H11C 109.5
H11B C11 H11C 109.5
N2 C12 C8 123.6(13)
N2 C12 C4 116.9(14)
C8 C12 C4 119.4(15)
O1 C13 N2 127.6(15)
O1 C13 C14 120.1(14)
N2 C13 C14 112.2(14)
N1 C14 C15 121.6(15)
N1 C14 C13 110.9(15)
C15 C14 C13 127.4(15)
C16 C15 C14 117.8(17)
C16 C15 H15 121.1
C14 C15 H15 121.1
C15 C16 C17 120.7(17)
C15 C16 H16 119.6
C17 C16 H16 119.6
C18 C17 C16 118.3(17)
C18 C17 H17 120.9
C16 C17 H17 120.9
N1 C18 C17 120.1(15)
N1 C18 C19 111.4(14)
C17 C18 C19 128.4(15)
O2 C19 N3 125.2(15)
O2 C19 C18 121.6(16)
N3 C19 C18 113.2(14)
C28 C20 C21 120.9(15)
C28 C20 N3 119.1(15)
C21 C20 N3 119.6(15)
C25 C21 C20 118.2(17)
C25 C21 C22 120.0(18)
C20 C21 C22 121.8(16)
C24 C22 C21 113.1(18)
C24 C22 C23 109(2)
C21 C22 C23 112.1(16)
C24 C22 H22 107.3
C21 C22 H22 107.3
C23 C22 H22 107.3
C22 C23 H23A 109.5
C22 C23 H23B 109.5
H23A C23 H23B 109.5
C22 C23 H23C 109.5
H23A C23 H23C 109.5
H23B C23 H23C 109.5
C22 C24 H24A 109.5
C22 C24 H24B 109.5
H24A C24 H24B 109.5
C22 C24 H24C 109.5
H24A C24 H24C 109.5
H24B C24 H24C 109.5
C26 C25 C21 122.5(19)
C26 C25 H25 118.8
C21 C25 H25 118.8
C25 C26 C27 118.8(18)
C25 C26 H26 120.6
C27 C26 H26 120.6
C28 C27 C26 120.8(16)
C28 C27 H27 119.6
C26 C27 H27 119.6
C27 C28 C20 118.7(15)
C27 C28 C29 120.9(15)
C20 C28 C29 120.3(14)
C31 C29 C30 108.3(17)
C31 C29 C28 115.2(15)
C30 C29 C28 109.9(14)
C31 C29 H29 107.7
C30 C29 H29 107.7
C28 C29 H29 107.7
C29 C30 H30A 109.5
C29 C30 H30B 109.5
H30A C30 H30B 109.5
C29 C30 H30C 109.5
H30A C30 H30C 109.5
H30B C30 H30C 109.5
C29 C31 H31A 109.5
C29 C31 H31B 109.5
H31A C31 H31B 109.5
C29 C31 H31C 109.5
H31A C31 H31C 109.5
H31B C31 H31C 109.5
O3 C32 C33 101.8(16)
O3 C32 H32A 111.4
C33 C32 H32A 111.4
O3 C32 H32B 111.4
C33 C32 H32B 111.4
H32A C32 H32B 109.3
C34 C33 C32 106.1(18)
C34 C33 H33A 110.5
C32 C33 H33A 110.5
C34 C33 H33B 110.5
C32 C33 H33B 110.5
H33A C33 H33B 108.7
C35 C34 C33 106.3(17)
C35 C34 H34A 110.5
C33 C34 H34A 110.5
C35 C34 H34B 110.5
C33 C34 H34B 110.5
H34A C34 H34B 108.7
C34 C35 O3 108.1(16)
C34 C35 H35A 110.1
O3 C35 H35A 110.1
C34 C35 H35B 110.1
O3 C35 H35B 110.1
H35A C35 H35B 108.4

loop_
_geom_bond_atom_site_label_1
_geom_bond_atom_site_label_2
_geom_bond_distance
Cu1 N1 1.883(13)
Cu1 N2 1.947(14)
Cu1 N3 1.948(13)
Cu1 O3 1.974(11)
O1 C13 1.241(17)
N1 C18 1.335(19)
N1 C14 1.367(19)
C1 C2 1.52(2)
C1 H1A 0.9800
C1 H1B 0.9800
C1 H1C 0.9800
O2 C19 1.267(19)
N2 C13 1.37(2)
N2 C12 1.41(2)
C2 C4 1.48(2)
C2 C3 1.54(3)
C2 H2 1.0000
O3 C35 1.46(2)
O3 C32 1.50(2)
N3 C19 1.37(2)
N3 C20 1.420(19)
C3 H3A 0.9800
C3 H3B 0.9800
C3 H3C 0.9800
C4 C5 1.41(2)
C4 C12 1.45(2)
C5 C6 1.32(2)
C5 H5 0.9500
C6 C7 1.44(3)
C6 H6 0.9500
C7 C8 1.38(2)
C7 H7 0.9500
C8 C12 1.43(2)
C8 C9 1.54(2)
C9 C11 1.48(2)
C9 C10 1.52(2)
C9 H9 1.0000
C10 H10A 0.9800
C10 H10B 0.9800
C10 H10C 0.9800
C11 H11A 0.9800
C11 H11B 0.9800
C11 H11C 0.9800
C13 C14 1.50(2)
C14 C15 1.38(2)
C15 C16 1.38(2)
C15 H15 0.9500
C16 C17 1.42(2)
C16 H16 0.9500
C17 C18 1.40(2)
C17 H17 0.9500
C18 C19 1.46(2)
C20 C28 1.41(2)
C20 C21 1.41(2)
C21 C25 1.38(2)
C21 C22 1.50(3)
C22 C24 1.48(3)
C22 C23 1.53(3)
C22 H22 1.0000
C23 H23A 0.9800
C23 H23B 0.9800
C23 H23C 0.9800
C24 H24A 0.9800
C24 H24B 0.9800
C24 H24C 0.9800
C25 C26 1.36(3)
C25 H25 0.9500
C26 C27 1.44(3)
C26 H26 0.9500
C27 C28 1.37(2)
C27 H27 0.9500
C28 C29 1.53(2)
C29 C31 1.51(3)
C29 C30 1.52(3)
C29 H29 1.0000
C30 H30A 0.9800
C30 H30B 0.9800
C30 H30C 0.9800
C31 H31A 0.9800
C31 H31B 0.9800
C31 H31C 0.9800
C32 C33 1.50(3)
C32 H32A 0.9900
C32 H32B 0.9900
C33 C34 1.49(3)
C33 H33A 0.9900
C33 H33B 0.9900
C34 C35 1.46(3)
C34 H34A 0.9900
C34 H34B 0.9900
C35 H35A 0.9900
C35 H35B 0.9900

loop_
_geom_torsion_atom_site_label_1
_geom_torsion_atom_site_label_2
_geom_torsion_atom_site_label_3
_geom_torsion_atom_site_label_4
_geom_torsion
N2 Cu1 N1 C18 180.0(13)
N3 Cu1 N1 C18 4.3(12)
N2 Cu1 N1 C14 -2.5(12)
N3 Cu1 N1 C14 -178.1(14)
C1 C2 C4 C5 -98.9(19)
C3 C2 C4 C5 24(2)
C1 C2 C4 C12 77.4(19)
C3 C2 C4 C12 -159.2(16)
C12 C4 C5 C6 -1(2)
C2 C4 C5 C6 175.4(16)
C4 C5 C6 C7 2(3)
C5 C6 C7 C8 -1(3)
C6 C7 C8 C12 -1(2)
C6 C7 C8 C9 -177.5(15)
C7 C8 C9 C11 69(2)
C12 C8 C9 C11 -107.6(18)
C7 C8 C9 C10 -56(2)
C12 C8 C9 C10 128.1(16)
C13 N2 C12 C8 72.5(19)
Cu1 N2 C12 C8 -108.5(16)
C13 N2 C12 C4 -110.4(16)
Cu1 N2 C12 C4 68.6(18)
C7 C8 C12 N2 179.6(15)
C9 C8 C12 N2 -4(2)
C7 C8 C12 C4 3(2)
C9 C8 C12 C4 178.7(14)
C5 C4 C12 N2 -178.7(14)
C2 C4 C12 N2 5(2)
C5 C4 C12 C8 -1(2)
C2 C4 C12 C8 -178.0(15)
C12 N2 C13 O1 4(3)
Cu1 N2 C13 O1 -174.9(15)
C12 N2 C13 C14 -178.8(13)
Cu1 N2 C13 C14 2.1(18)
C18 N1 C14 C15 -2(3)
Cu1 N1 C14 C15 -179.2(12)
C18 N1 C14 C13 -178.4(14)
Cu1 N1 C14 C13 4.1(18)
O1 C13 C14 N1 173.4(16)
N2 C13 C14 N1 -4(2)
O1 C13 C14 C15 -3(3)
N2 C13 C14 C15 179.8(16)
N1 C14 C15 C16 2(3)
C13 C14 C15 C16 177.7(17)
C14 C15 C16 C17 -2(3)
C15 C16 C17 C18 3(3)
C14 N1 C18 C17 2(2)
Cu1 N1 C18 C17 179.8(12)
C14 N1 C18 C19 178.8(15)
Cu1 N1 C18 C19 -3.7(18)
C16 C17 C18 N1 -3(2)
C16 C17 C18 C19 -178.6(17)
C20 N3 C19 O2 5(3)
Cu1 N3 C19 O2 -179.4(14)
C20 N3 C19 C18 -172.9(14)
Cu1 N3 C19 C18 3.0(18)
N1 C18 C19 O2 -177.4(15)
C17 C18 C19 O2 -1(3)
N1 C18 C19 N3 0(2)
C17 C18 C19 N3 176.3(16)
C19 N3 C20 C28 -108.1(17)
Cu1 N3 C20 C28 76.7(19)
C19 N3 C20 C21 79(2)
Cu1 N3 C20 C21 -96.1(17)
C28 C20 C21 C25 -1(2)
N3 C20 C21 C25 171.8(16)
C28 C20 C21 C22 176.3(15)
N3 C20 C21 C22 -11(2)
C25 C21 C22 C24 34(3)
C20 C21 C22 C24 -143(2)
C25 C21 C22 C23 -90(2)
C20 C21 C22 C23 93(2)
C20 C21 C25 C26 -1(3)
C22 C21 C25 C26 -178.5(19)
C21 C25 C26 C27 4(3)
C25 C26 C27 C28 -4(3)
C26 C27 C28 C20 2(2)
C26 C27 C28 C29 179.6(16)
C21 C20 C28 C27 0(2)
N3 C20 C28 C27 -172.4(15)
C21 C20 C28 C29 -177.0(15)
N3 C20 C28 C29 10(2)
C27 C28 C29 C31 25(2)
C20 C28 C29 C31 -157.5(16)
C27 C28 C29 C30 -97(2)
C20 C28 C29 C30 80(2)
C35 O3 C32 C33 31.5(19)
Cu1 O3 C32 C33 -159.2(12)
O3 C32 C33 C34 -32(2)
C32 C33 C34 C35 22(3)
C33 C34 C35 O3 -2(2)
C32 O3 C35 C34 -19(2)
Cu1 O3 C35 C34 171.9(13)
